data_2022000
loop_
_publ_author_name
'\.Zes\/lawska, Ewa'
'Korona-G\/lowniak, Izabela'
'Nitek, Wojciech'
'Tejchman, Waldemar'

_publ_section_title
;
 Effect of the position of a methoxy substituent on the antimicrobial
 activity and crystal structures of
 4-methyl-1,6-diphenylpyrimidine-2(1<i>H</i>)-selenone derivatives
;
_journal_coeditor_code QS3091
_journal_issue 4
_journal_name_full 'Acta Crystallographica Section C'
_journal_page_first 359
_journal_page_last 366
_journal_paper_doi 10.1107/S2053229620004040
_journal_volume 76
_journal_year 2020
_chemical_formula_iupac 'C18 H16 N2 O Se'
_chemical_formula_moiety 'C18 H16 N2 O Se'
_chemical_formula_sum 'C18 H16 N2 O Se'
_chemical_formula_weight 355.29
_chemical_name_systematic
;
4-Methyl-1-(4-methoxyphenyl)-6-phenylpyrimidine-2(1<i>H</i>)-selenone
;
_space_group_IT_number 14
_space_group_name_Hall '-P 2ybc'
_space_group_name_H-M_alt 'P 1 21/c 1'
_symmetry_cell_setting monoclinic
_symmetry_space_group_name_Hall '-P 2ybc'
_symmetry_space_group_name_H-M 'P 1 21/c 1'
_atom_sites_solution_hydrogens geom
_audit_creation_method 'WinGX routine CIF_UPDATE'
_cell_angle_alpha 90
_cell_angle_beta 101.862(2)
_cell_angle_gamma 90
_cell_formula_units_Z 4
_cell_length_a 12.7330(3)
_cell_length_b 8.9500(2)
_cell_length_c 14.1399(5)
_cell_measurement_reflns_used 18676
_cell_measurement_temperature 100(2)
_cell_measurement_theta_max 27.485
_cell_measurement_theta_min 0.998
_cell_volume 1576.98(8)
_computing_cell_refinement
;
SCALEPACK (Otwinowski & Minor, 1997)
;
_computing_data_collection
;
COLLECT (Bruker, 2004)
;
_computing_data_reduction
;
DENZO and SCALEPACK (Otwinowski & Minor, 1997)
;
_computing_molecular_graphics
;
ORTEP-3 (Farrugia, 2012) and Mercury (Macrae <i>et al.</i>,
2020)
;
_computing_publication_material
;
publCIF (Westrip, 2010)
;
_computing_structure_refinement
;
SHELXL2018 (Sheldrick, 2015)
;
_computing_structure_solution
;
SHELXS97 (Sheldrick, 2008)
;
_diffrn_ambient_temperature 100(2)
_diffrn_detector_area_resol_mean 9
_diffrn_measured_fraction_theta_full 0.997
_diffrn_measured_fraction_theta_max 0.979
_diffrn_measurement_device '95mm CCD camera on \k-goniostat'
_diffrn_measurement_device_type 'Bruker KappaCCD'
_diffrn_measurement_method CCD
_diffrn_radiation_monochromator 'horizonally mounted graphite crystal'
_diffrn_radiation_type MoK\a
_diffrn_radiation_wavelength 0.71073
_diffrn_reflns_av_R_equivalents 0.1041
_diffrn_reflns_av_unetI/netI 0.0565
_diffrn_reflns_limit_h_max 16
_diffrn_reflns_limit_h_min -15
_diffrn_reflns_limit_k_max 11
_diffrn_reflns_limit_k_min -11
_diffrn_reflns_limit_l_max 21
_diffrn_reflns_limit_l_min -22
_diffrn_reflns_number 17877
_diffrn_reflns_theta_full 25.242
_diffrn_reflns_theta_max 27.723
_diffrn_reflns_theta_min 3.005
_exptl_absorpt_coefficient_mu 2.384
_exptl_absorpt_correction_T_max 1.1865
_exptl_absorpt_correction_T_min 0.8676
_exptl_absorpt_correction_type multi-scan
_exptl_absorpt_process_details
;
(DENZO-SMN; Otwinowski & Minor, 1997)
;
_exptl_crystal_colour orange
_exptl_crystal_density_diffrn 1.496
_exptl_crystal_density_method 'not measured'
_exptl_crystal_description needle
_exptl_crystal_F_000 720
_exptl_crystal_size_max 0.99
_exptl_crystal_size_mid 0.43
_exptl_crystal_size_min 0.08
_refine_diff_density_max 0.942
_refine_diff_density_min -0.818
_refine_ls_extinction_coef 0.0249(17)
_refine_ls_extinction_expression Fc^*^=kFc[1+0.001xFc^2^\l^3^/sin(2\q)]^-1/4^
_refine_ls_extinction_method
;
SHELXL2014 (Sheldrick, 2015)
;
_refine_ls_goodness_of_fit_gt 12.971
_refine_ls_goodness_of_fit_ref 1.033
_refine_ls_hydrogen_treatment constr
_refine_ls_matrix_type full
_refine_ls_number_parameters 202
_refine_ls_number_reflns 3626
_refine_ls_number_restraints 0
_refine_ls_restrained_S_all 1.033
_refine_ls_R_factor_all 0.0445
_refine_ls_R_factor_gt 0.0392
_refine_ls_shift/su_max 0.001
_refine_ls_shift/su_mean 0
_refine_ls_structure_factor_coef Fsqd
_refine_ls_weighting_details 'w=1/[\s^2^(Fo^2^)+(0.0604P)^2^+1.1117P] where P=(Fo^2^+2Fc^2^)/3'
_refine_ls_weighting_scheme calc
_refine_ls_wR_factor_gt 0.1016
_refine_ls_wR_factor_ref 0.1065
_reflns_number_gt 3229
_reflns_number_total 3626
_reflns_threshold_expression 'I > 2\s(I)'
_cod_data_source_file qs3091sup1.cif
_cod_data_source_block 3
_cod_original_cell_volume 1576.98(7)
_cod_original_sg_symbol_Hall '-P 2yn'
_cod_original_sg_symbol_H-M 'P 21/n'
_cod_database_code 2022000
_shelx_estimated_absorpt_t_min 0.223
_shelx_estimated_absorpt_t_max 0.832

loop_
_symmetry_equiv_pos_as_xyz
'x, y, z'
'-x, y+1/2, -z+1/2'
'-x, -y, -z'
'x, -y-1/2, z-1/2'

loop_
_atom_site_type_symbol
_atom_site_label
_atom_site_fract_x
_atom_site_fract_y
_atom_site_fract_z
_atom_site_U_iso_or_equiv
_atom_site_adp_type
_atom_site_calc_flag
_atom_site_occupancy
_atom_site_disorder_assembly
_atom_site_disorder_group
N N1 0.52843(15) 0.7407(2) 0.43405(13) 0.0123(4) Uani d 1 . .
C C2 0.46185(19) 0.6927(2) 0.49498(17) 0.0117(4) Uani d 1 . .
N N3 0.36047(15) 0.6493(2) 0.45589(14) 0.0136(4) Uani d 1 . .
C C4 0.32605(18) 0.6505(2) 0.36117(17) 0.0149(4) Uani d 1 . .
C C5 0.39026(19) 0.6995(2) 0.29741(17) 0.0149(5) Uani d 1 . .
H H5 0.362934 0.702177 0.229651 0.018 Uiso calc 1 . .
C C6 0.49275(18) 0.7429(2) 0.33549(16) 0.0136(4) Uani d 1 . .
C C7 0.63567(19) 0.7957(2) 0.47412(16) 0.0125(4) Uani d 1 . .
C C8 0.72006(19) 0.6957(2) 0.49859(16) 0.0132(4) Uani d 1 . .
H H8 0.707767 0.59125 0.491031 0.016 Uiso calc 1 . .
C C9 0.82185(18) 0.7494(3) 0.53396(16) 0.0154(4) Uani d 1 . .
H H9 0.880382 0.681985 0.55034 0.018 Uiso calc 1 . .
C C10 0.83927(18) 0.9039(2) 0.54585(16) 0.0148(4) Uani d 1 . .
C C11 0.75435(19) 1.0028(2) 0.52104(17) 0.0166(4) Uani d 1 . .
H H11 0.765976 1.107268 0.52918 0.02 Uiso calc 1 . .
C C12 0.65183(18) 0.9478(2) 0.48407(16) 0.0155(4) Uani d 1 . .
H H12 0.593266 1.014712 0.465773 0.019 Uiso calc 1 . .
C C13 0.56766(19) 0.7855(3) 0.27191(16) 0.0142(4) Uani d 1 . .
C C14 0.6437(2) 0.6833(3) 0.25498(19) 0.0202(5) Uani d 1 . .
H H14 0.651673 0.590285 0.288079 0.024 Uiso calc 1 . .
C C15 0.7082(2) 0.7171(3) 0.1895(2) 0.0233(5) Uani d 1 . .
H H15 0.760413 0.647327 0.178138 0.028 Uiso calc 1 . .
C C16 0.6964(2) 0.8524(3) 0.14084(18) 0.0227(5) Uani d 1 . .
H H16 0.740188 0.875011 0.095883 0.027 Uiso calc 1 . .
C C17 0.6205(2) 0.9548(3) 0.15775(19) 0.0237(5) Uani d 1 . .
H H17 0.612471 1.047513 0.124347 0.028 Uiso calc 1 . .
C C18 0.55606(19) 0.9218(3) 0.22372(18) 0.0190(5) Uani d 1 . .
H H18 0.504449 0.992138 0.235664 0.023 Uiso calc 1 . .
C C19 0.21606(19) 0.5904(3) 0.32206(18) 0.0204(5) Uani d 1 . .
H H19A 0.221102 0.484575 0.3057 0.031 Uiso calc 1 . .
H H19B 0.183076 0.646321 0.26395 0.031 Uiso calc 1 . .
H H19C 0.171978 0.600824 0.370911 0.031 Uiso calc 1 . .
C C20 0.9634(2) 1.0987(3) 0.60663(19) 0.0243(5) Uani d 1 . .
H H20A 0.943755 1.158416 0.54755 0.036 Uiso calc 1 . .
H H20B 1.039785 1.112586 0.63465 0.036 Uiso calc 1 . .
H H20C 0.920634 1.130813 0.65322 0.036 Uiso calc 1 . .
O O1 0.94287(13) 0.94392(19) 0.58392(12) 0.0197(4) Uani d 1 . .
Se Se1 0.50781(2) 0.68872(2) 0.62690(2) 0.01518(12) Uani d 1 . .

loop_
_atom_site_aniso_label
_atom_site_aniso_U_11
_atom_site_aniso_U_22
_atom_site_aniso_U_33
_atom_site_aniso_U_12
_atom_site_aniso_U_13
_atom_site_aniso_U_23
N1 0.0136(9) 0.0105(8) 0.0131(9) 0.0011(7) 0.0030(7) 0.0012(7)
C2 0.0151(11) 0.0084(9) 0.0124(10) 0.0022(7) 0.0046(8) 0.0013(7)
N3 0.0138(9) 0.0113(8) 0.0162(9) 0.0009(7) 0.0044(7) 0.0013(7)
C4 0.0139(11) 0.0123(9) 0.0182(11) 0.0018(8) 0.0026(8) 0.0010(8)
C5 0.0163(12) 0.0170(11) 0.0112(11) 0.0007(8) 0.0023(8) 0.0010(8)
C6 0.0179(11) 0.0104(9) 0.0130(11) 0.0030(8) 0.0043(8) 0.0019(8)
C7 0.0144(11) 0.0132(10) 0.0104(10) -0.0005(8) 0.0034(8) 0.0001(7)
C8 0.0165(11) 0.0109(10) 0.0126(11) 0.0018(8) 0.0041(8) 0.0002(7)
C9 0.0164(11) 0.0146(11) 0.0156(11) 0.0027(9) 0.0042(8) 0.0019(9)
C10 0.0151(11) 0.0177(11) 0.0117(10) -0.0018(8) 0.0033(8) -0.0005(8)
C11 0.0204(12) 0.0121(10) 0.0173(11) -0.0013(8) 0.0041(8) -0.0004(8)
C12 0.0165(11) 0.0130(10) 0.0175(11) 0.0024(8) 0.0046(8) 0.0009(8)
C13 0.0145(11) 0.0171(10) 0.0110(10) -0.0039(8) 0.0025(8) 0.0005(8)
C14 0.0240(13) 0.0209(12) 0.0173(12) 0.0040(9) 0.0078(10) 0.0040(9)
C15 0.0226(13) 0.0277(12) 0.0223(13) 0.0027(10) 0.0108(10) -0.0014(10)
C16 0.0225(12) 0.0299(13) 0.0178(12) -0.0072(10) 0.0089(9) -0.0010(10)
C17 0.0252(13) 0.0237(12) 0.0235(13) -0.0045(10) 0.0082(10) 0.0073(10)
C18 0.0178(11) 0.0194(11) 0.0203(12) -0.0004(9) 0.0053(9) 0.0036(9)
C19 0.0151(11) 0.0241(12) 0.0209(12) -0.0029(9) 0.0011(9) 0.0036(9)
C20 0.0220(13) 0.0259(13) 0.0241(13) -0.0077(10) 0.0027(10) -0.0066(10)
O1 0.0159(8) 0.0218(8) 0.0205(9) -0.0039(7) 0.0016(6) -0.0031(7)
Se1 0.01769(17) 0.01759(16) 0.01080(16) 0.00157(8) 0.00421(10) 0.00130(7)

loop_
_atom_type_symbol
_atom_type_description
_atom_type_scat_dispersion_real
_atom_type_scat_dispersion_imag
_atom_type_scat_source
C C 0.0033 0.0016 'International Tables Vol C Tables 4.2.6.8 and 6.1.1.4'
H H 0 0 'International Tables Vol C Tables 4.2.6.8 and 6.1.1.4'
N N 0.0061 0.0033 'International Tables Vol C Tables 4.2.6.8 and 6.1.1.4'
O O 0.0106 0.006 'International Tables Vol C Tables 4.2.6.8 and 6.1.1.4'
Se Se -0.0929 2.2259 'International Tables Vol C Tables 4.2.6.8 and 6.1.1.4'

loop_
_exptl_crystal_face_index_h
_exptl_crystal_face_index_k
_exptl_crystal_face_index_l
_exptl_crystal_face_perp_dist
1 0 -1 0
-1 0 1 0.23
-1 0 -1 0.41
1 0 1 0.23
-1 1 1 0.3
-1 -1 1 0.28
1 -3 -1 0.24
1 3 -1 0.32

loop_
_geom_angle_atom_site_label_1
_geom_angle_atom_site_label_2
_geom_angle_atom_site_label_3
_geom_angle_site_symmetry_1
_geom_angle_site_symmetry_3
_geom_angle
_geom_angle_publ_flag
C6 N1 C2 . . 120.96(19) ?
C6 N1 C7 . . 118.63(18) ?
C2 N1 C7 . . 120.35(19) ?
N3 C2 N1 . . 119.1(2) ?
N3 C2 Se1 . . 119.17(16) ?
N1 C2 Se1 . . 121.73(17) ?
C4 N3 C2 . . 120.12(19) ?
N3 C4 C5 . . 122.5(2) ?
N3 C4 C19 . . 117.5(2) ?
C5 C4 C19 . . 119.9(2) ?
C6 C5 C4 . . 118.1(2) ?
C6 C5 H5 . . 120.9 ?
C4 C5 H5 . . 120.9 ?
C5 C6 N1 . . 119.1(2) ?
C5 C6 C13 . . 121.0(2) ?
N1 C6 C13 . . 119.8(2) ?
C12 C7 C8 . . 121.3(2) ?
C12 C7 N1 . . 118.9(2) ?
C8 C7 N1 . . 119.78(19) ?
C9 C8 C7 . . 119.2(2) ?
C9 C8 H8 . . 120.4 ?
C7 C8 H8 . . 120.4 ?
C8 C9 C10 . . 120.1(2) ?
C8 C9 H9 . . 120 ?
C10 C9 H9 . . 120 ?
O1 C10 C11 . . 124.9(2) ?
O1 C10 C9 . . 114.91(19) ?
C11 C10 C9 . . 120.2(2) ?
C10 C11 C12 . . 119.5(2) ?
C10 C11 H11 . . 120.3 ?
C12 C11 H11 . . 120.3 ?
C7 C12 C11 . . 119.7(2) ?
C7 C12 H12 . . 120.1 ?
C11 C12 H12 . . 120.1 ?
C14 C13 C18 . . 120.1(2) ?
C14 C13 C6 . . 119.4(2) ?
C18 C13 C6 . . 120.3(2) ?
C13 C14 C15 . . 119.9(2) ?
C13 C14 H14 . . 120 ?
C15 C14 H14 . . 120 ?
C16 C15 C14 . . 120.1(2) ?
C16 C15 H15 . . 119.9 ?
C14 C15 H15 . . 119.9 ?
C15 C16 C17 . . 120.0(2) ?
C15 C16 H16 . . 120 ?
C17 C16 H16 . . 120 ?
C16 C17 C18 . . 120.1(2) ?
C16 C17 H17 . . 120 ?
C18 C17 H17 . . 120 ?
C13 C18 C17 . . 119.7(2) ?
C13 C18 H18 . . 120.1 ?
C17 C18 H18 . . 120.1 ?
C4 C19 H19A . . 109.5 ?
C4 C19 H19B . . 109.5 ?
H19A C19 H19B . . 109.5 ?
C4 C19 H19C . . 109.5 ?
H19A C19 H19C . . 109.5 ?
H19B C19 H19C . . 109.5 ?
O1 C20 H20A . . 109.5 ?
O1 C20 H20B . . 109.5 ?
H20A C20 H20B . . 109.5 ?
O1 C20 H20C . . 109.5 ?
H20A C20 H20C . . 109.5 ?
H20B C20 H20C . . 109.5 ?
C10 O1 C20 . . 117.29(18) ?

loop_
_geom_bond_atom_site_label_1
_geom_bond_atom_site_label_2
_geom_bond_site_symmetry_2
_geom_bond_distance
_geom_bond_publ_flag
N1 C6 . 1.374(3) ?
N1 C2 . 1.395(3) ?
N1 C7 . 1.452(3) ?
C2 N3 . 1.353(3) ?
C2 Se1 . 1.837(2) ?
N3 C4 . 1.321(3) ?
C4 C5 . 1.406(3) ?
C4 C19 . 1.496(3) ?
C5 C6 . 1.362(3) ?
C5 H5 . 0.95 ?
C6 C13 . 1.489(3) ?
C7 C12 . 1.380(3) ?
C7 C8 . 1.387(3) ?
C8 C9 . 1.377(3) ?
C8 H8 . 0.95 ?
C9 C10 . 1.405(3) ?
C9 H9 . 0.95 ?
C10 O1 . 1.366(3) ?
C10 C11 . 1.386(3) ?
C11 C12 . 1.393(3) ?
C11 H11 . 0.95 ?
C12 H12 . 0.95 ?
C13 C14 . 1.388(3) ?
C13 C18 . 1.390(3) ?
C14 C15 . 1.391(3) ?
C14 H14 . 0.95 ?
C15 C16 . 1.385(4) ?
C15 H15 . 0.95 ?
C16 C17 . 1.387(4) ?
C16 H16 . 0.95 ?
C17 C18 . 1.395(3) ?
C17 H17 . 0.95 ?
C18 H18 . 0.95 ?
C19 H19A . 0.98 ?
C19 H19B . 0.98 ?
C19 H19C . 0.98 ?
C20 O1 . 1.434(3) ?
C20 H20A . 0.98 ?
C20 H20B . 0.98 ?
C20 H20C . 0.98 ?

loop_
_geom_hbond_atom_site_label_D
_geom_hbond_atom_site_label_H
_geom_hbond_atom_site_label_A
_geom_hbond_site_symmetry_A
_geom_hbond_distance_DH
_geom_hbond_distance_HA
_geom_hbond_distance_DA
_geom_hbond_angle_DHA
_geom_hbond_publ_flag
C8 H8 N3 3_666 0.95 2.49 3.357(3) 151 yes
C11 H11 N3 3_676 0.95 2.74 3.484(3) 135.4 yes
C12 H12 Se1 3_676 0.95 3.12 3.983(2) 152.1 yes
C16 H16 N3 4_675 0.95 2.75 3.668(3) 162.9 yes
C19 H19B Se1 4_575 0.98 3.02 3.943(2) 156.9 yes
C20 H20C Se1 2_656 0.98 3.1 3.796(3) 129.4 yes

loop_
_geom_torsion_atom_site_label_1
_geom_torsion_atom_site_label_2
_geom_torsion_atom_site_label_3
_geom_torsion_atom_site_label_4
_geom_torsion_site_symmetry_1
_geom_torsion_site_symmetry_2
_geom_torsion_site_symmetry_3
_geom_torsion_site_symmetry_4
_geom_torsion
_geom_torsion_publ_flag
C6 N1 C2 N3 . . . . -0.7(3) ?
C7 N1 C2 N3 . . . . 176.62(18) ?
C6 N1 C2 Se1 . . . . 179.97(15) ?
C7 N1 C2 Se1 . . . . -2.7(3) ?
N1 C2 N3 C4 . . . . 1.0(3) ?
Se1 C2 N3 C4 . . . . -179.63(16) ?
C2 N3 C4 C5 . . . . -1.7(3) ?
C2 N3 C4 C19 . . . . 175.46(19) ?
N3 C4 C5 C6 . . . . 1.9(3) ?
C19 C4 C5 C6 . . . . -175.1(2) ?
C4 C5 C6 N1 . . . . -1.5(3) ?
C4 C5 C6 C13 . . . . 175.6(2) ?
C2 N1 C6 C5 . . . . 1.0(3) ?
C7 N1 C6 C5 . . . . -176.35(19) ?
C2 N1 C6 C13 . . . . -176.16(19) ?
C7 N1 C6 C13 . . . . 6.5(3) ?
C6 N1 C7 C12 . . . . 80.2(3) ?
C2 N1 C7 C12 . . . . -97.1(2) ?
C6 N1 C7 C8 . . . . -97.7(2) ?
C2 N1 C7 C8 . . . . 85.0(3) ?
C12 C7 C8 C9 . . . . 0.3(3) ?
N1 C7 C8 C9 . . . . 178.2(2) ?
C7 C8 C9 C10 . . . . 0.6(3) ?
C8 C9 C10 O1 . . . . 178.3(2) ?
C8 C9 C10 C11 . . . . -0.7(3) ?
O1 C10 C11 C12 . . . . -179.0(2) ?
C9 C10 C11 C12 . . . . -0.2(3) ?
C8 C7 C12 C11 . . . . -1.2(3) ?
N1 C7 C12 C11 . . . . -179.07(19) ?
C10 C11 C12 C7 . . . . 1.1(3) ?
C5 C6 C13 C14 . . . . -100.5(3) ?
N1 C6 C13 C14 . . . . 76.6(3) ?
C5 C6 C13 C18 . . . . 74.3(3) ?
N1 C6 C13 C18 . . . . -108.6(3) ?
C18 C13 C14 C15 . . . . -0.2(4) ?
C6 C13 C14 C15 . . . . 174.7(2) ?
C13 C14 C15 C16 . . . . -0.3(4) ?
C14 C15 C16 C17 . . . . 0.4(4) ?
C15 C16 C17 C18 . . . . 0.0(4) ?
C14 C13 C18 C17 . . . . 0.5(4) ?
C6 C13 C18 C17 . . . . -174.3(2) ?
C16 C17 C18 C13 . . . . -0.4(4) ?
C11 C10 O1 C20 . . . . 5.0(3) ?
C9 C10 O1 C20 . . . . -173.93(19) ?
